data_4129184
loop_
_publ_author_name
'Arczy\'nski, Miros\/law'
'Stanek, Jan'
'Sieklucka, Barbara'
'Dunbar, Kim R.'
'Pinkowicz, Dawid'

_publ_section_title
;
 Site-Selective Photoswitching of Two Distinct Magnetic Chromophores in a
 Propeller-Like Molecule To Achieve Four Different Magnetic States.
;
_journal_name_full 'Journal of the American Chemical Society'
_journal_paper_doi 10.1021/jacs.9b09576
_journal_year 2019
_chemical_formula_moiety 'C144 H128 Fe4 Mo2 N32'
_chemical_formula_sum 'C144 H128 Fe4 Mo2 N32'
_chemical_formula_weight 2722.07
_space_group_crystal_system tetragonal
_space_group_IT_number 88
_space_group_name_Hall '-I 4ad'
_space_group_name_H-M_alt 'I 41/a :2'
_atom_sites_solution_hydrogens geom
_atom_sites_solution_primary dual
_audit_creation_date 2017-07-26
_audit_creation_method
;
Olex2 1.2
(compiled 2017.02.23 svn.r3390 for OlexSys, GUI svn.r5320)
;
_audit_update_record
;
2017-08-02 # Formatted by publCIF

;
_cell_angle_alpha 90
_cell_angle_beta 90
_cell_angle_gamma 90
_cell_formula_units_Z 8
_cell_length_a 23.7526(5)
_cell_length_b 23.7526(5)
_cell_length_c 63.7037(16)
_cell_measurement_reflns_used 28842
_cell_measurement_temperature 296(2)
_cell_measurement_theta_max 27.87
_cell_measurement_theta_min 2.78
_cell_volume 35940.7(14)
_computing_molecular_graphics 'Olex2 (Dolomanov et al., 2009)'
_computing_publication_material 'Olex2 (Dolomanov et al., 2009)'
_computing_structure_refinement 'ShelXL (Sheldrick, 2015)'
_computing_structure_solution 'ShelXT (Sheldrick, 2015)'
_diffrn_ambient_temperature 296(2)
_diffrn_measured_fraction_theta_full 0.998
_diffrn_measured_fraction_theta_max 0.998
_diffrn_measurement_device_type 'Bruker D8 Quest Eco Photon 50'
_diffrn_measurement_method '\f and \w scans'
_diffrn_radiation_type MoK\a
_diffrn_radiation_wavelength 0.71073
_diffrn_reflns_av_R_equivalents 0.0722
_diffrn_reflns_av_unetI/netI 0.0440
_diffrn_reflns_Laue_measured_fraction_full 0.998
_diffrn_reflns_Laue_measured_fraction_max 0.998
_diffrn_reflns_limit_h_max 28
_diffrn_reflns_limit_h_min -28
_diffrn_reflns_limit_k_max 28
_diffrn_reflns_limit_k_min -28
_diffrn_reflns_limit_l_max 75
_diffrn_reflns_limit_l_min -63
_diffrn_reflns_number 97219
_diffrn_reflns_point_group_measured_fraction_full 0.998
_diffrn_reflns_point_group_measured_fraction_max 0.998
_diffrn_reflns_theta_full 25.039
_diffrn_reflns_theta_max 25.039
_diffrn_reflns_theta_min 2.508
_diffrn_standards_number 0
_exptl_absorpt_coefficient_mu 0.497
_exptl_absorpt_correction_T_max 0.7452
_exptl_absorpt_correction_T_min 0.6476
_exptl_absorpt_correction_type multi-scan
_exptl_absorpt_process_details
'SADABS-2016/2 (Bruker,2016/2) was used for absorption correction. wR2(int) was 0.0765 before and 0.0597 after correction. The Ratio of minimum to maximum transmission is 0.8690. The \l/2 correction factor is Not present.'
_exptl_crystal_density_diffrn 1.006
_exptl_crystal_description block
_exptl_crystal_F_000 11232
_exptl_crystal_size_max 0.45
_exptl_crystal_size_mid 0.4
_exptl_crystal_size_min 0.39
_platon_squeeze_details
;
TITL MA995_Fe4Mo2_kapII_0m_a.res in I4(1)/a
CELL   23.7526   23.7526   63.7037     90.00     90.00     90.00
SPGR I41/a
# Solvent Accessible Volume =     13300
# Electrons Found in S.A.V. =      3200
# Note: Atoms in Void as Cxxx and Qxxx all others
C101 0.055 0.031 0.081 !       2.94 eA-3
C102 0.064 0.988 0.067 !       2.74 eA-3
C103 0.272 0.346 0.051 !       1.94 eA-3
C104 0.437 0.502 0.191 !       1.77 eA-3
C105 0.459 0.491 0.066 !       1.69 eA-3
C106 0.717 0.734 0.170 !       1.59 eA-3
C107 0.542 0.905 0.101 !       1.53 eA-3
C108 0.432 0.525 0.184 !       1.51 eA-3
C109 0.705 0.683 0.168 !       1.38 eA-3
C110 0.784 0.141 0.079 !       1.37 eA-3
C111 0.250 0.801 0.009 !       1.34 eA-3
C112 1.002 0.132 0.087 !       1.22 eA-3
C113 0.578 0.962 0.171 !       1.16 eA-3
C114 0.272 0.335-0.001 !       1.10 eA-3
C115 0.258 0.834 0.017 !       1.02 eA-3
C116 0.382 0.485 0.205 !       1.02 eA-3
C117 0.714 0.008 0.229 !       1.01 eA-3
Q118 0.649 0.035 0.202 !       1.00 eA-3
C119 0.266 0.514 0.230 !       0.96 eA-3
C120 0.941 0.272 0.056 !       0.95 eA-3
C121 0.104 0.269 0.144 !       0.95 eA-3
C122 0.234 0.461 0.021 !       0.95 eA-3
C123 0.966 0.403 0.109 !       0.95 eA-3
C124 0.255 0.105 0.000 !       0.94 eA-3
C125 0.719 0.634 0.015 !       0.94 eA-3
C126 0.764 0.491 0.238 !       0.92 eA-3
C127 0.258 0.062 0.001 !       0.92 eA-3
C128 0.196 1.000 0.214 !       0.91 eA-3
C129 0.259 0.969 0.034 !       0.90 eA-3
C130 0.632 0.702 0.130 !       0.89 eA-3
C131 0.500 0.868 0.078 !       0.88 eA-3
C132 0.458 0.637 0.116 !       0.88 eA-3
C133 0.349 0.027 0.238 !       0.88 eA-3
C134 0.696 0.970 0.227 !       0.86 eA-3
C135 0.229 0.550 0.012 !       0.84 eA-3
C136 0.214 0.442 0.030 !       0.84 eA-3
C137 0.828 0.984 0.238 !       0.84 eA-3
C138 0.981 0.231 0.199 !       0.84 eA-3
C139 0.500 0.752 0.199 !       0.83 eA-3
C140 0.765 0.466 0.001 !       0.83 eA-3
C141 0.774 0.519 0.028 !       0.83 eA-3
C142 0.234 0.038 0.224 !       0.83 eA-3
C143 0.694 0.022 0.201 !       0.81 eA-3
C144 0.610 0.729 0.157 !       0.81 eA-3
C145 0.150 0.020 0.219 !       0.81 eA-3
C146 0.744 0.475 0.236 !       0.79 eA-3
C147 0.705 0.478 0.222 !       0.79 eA-3
C148 0.328 0.990 0.238 !       0.78 eA-3
C149 0.430 0.726 0.058 !       0.78 eA-3
C150 0.889 0.482 0.242 !       0.78 eA-3
C151 0.740 0.089 0.041 !       0.77 eA-3
C152 0.956 0.214 0.199 !       0.77 eA-3
C153 0.243 1.000 0.031 !       0.77 eA-3
C154 0.257 0.500 0.469 !       0.77 eA-3
C155 0.267 0.762 0.017 !       0.76 eA-3
C156 0.232 0.422 0.024 !       0.76 eA-3
C157 0.250 0.005 0.785 !       0.76 eA-3
C158 0.717 0.514 0.238 !       0.76 eA-3
C159 0.190 0.478 0.238 !       0.76 eA-3
C160 0.679 0.999 0.764 !       0.75 eA-3
C161 0.783 0.472 0.211 !       0.75 eA-3
C162 0.846 0.272 0.160 !       0.75 eA-3
C163 0.203 0.970 0.234 !       0.74 eA-3
C164 0.022 0.238 0.191 !       0.74 eA-3
C165 0.752 0.876 0.009 !       0.73 eA-3
C166 0.613 0.701 0.176 !       0.73 eA-3
C167 0.613 0.205 0.824 !       0.73 eA-3
C168 0.530 0.716 0.195 !       0.72 eA-3
C169 0.795 0.965 0.025 !       0.71 eA-3
C170 0.272 0.957 0.247 !       0.70 eA-3
C171 0.257 0.925 0.035 !       0.69 eA-3
C172 0.788 0.558 0.015 !       0.69 eA-3
C173 0.423 0.813 0.180 !       0.68 eA-3
C174 0.806 0.161 0.052 !       0.68 eA-3
C175 0.263 0.976 0.005 !       0.68 eA-3
C176 0.013 0.082 0.098 !       0.68 eA-3
C177 0.607 0.804 0.074 !       0.67 eA-3
C178 0.534 0.358 0.933 !       0.66 eA-3
C179 0.676 0.553 0.019 !       0.65 eA-3
C180 0.687 0.973 0.211 !       0.65 eA-3
C181 0.203 0.990 0.245 !       0.65 eA-3
C182 0.229 0.519 0.226 !       0.65 eA-3
C183 0.140 0.984 0.234 !       0.64 eA-3
C184 0.454 0.854 0.075 !       0.63 eA-3
C185 0.782 0.444 0.243 !       0.63 eA-3
C186 0.721 0.470 0.009 !       0.63 eA-3
Q187 0.595 0.149 0.125 !       0.63 eA-3
C188 0.500 0.786 0.200 !       0.63 eA-3
Q189 0.701 0.927 0.247 !       0.62 eA-3
C190 0.788 0.131 0.020 !       0.62 eA-3
C191 0.883 0.477 0.219 !       0.62 eA-3
C192 0.404 0.804 0.158 !       0.61 eA-3
C193 0.897 0.504 0.227 !       0.61 eA-3
Q194 0.593 0.498 0.233 !       0.61 eA-3
C195 0.620 0.828 0.078 !       0.60 eA-3
C196 0.718 0.946 0.215 !       0.60 eA-3
C197 0.940 0.346 0.097 !       0.60 eA-3
C198 0.938 0.221 0.067 !       0.59 eA-3
C199 0.787 0.007 0.000 !       0.59 eA-3
;
_refine_diff_density_max 0.718
_refine_diff_density_min -1.016
_refine_diff_density_rms 0.068
_refine_ls_extinction_method none
_refine_ls_goodness_of_fit_ref 1.030
_refine_ls_hydrogen_treatment constr
_refine_ls_matrix_type full
_refine_ls_number_parameters 825
_refine_ls_number_reflns 15866
_refine_ls_number_restraints 326
_refine_ls_restrained_S_all 1.053
_refine_ls_R_factor_all 0.1268
_refine_ls_R_factor_gt 0.0687
_refine_ls_shift/su_max 0.002
_refine_ls_shift/su_mean 0.000
_refine_ls_structure_factor_coef Fsqd
_refine_ls_weighting_details 'w=1/[\s^2^(Fo^2^)+(0.1221P)^2^+88.0305P] where P=(Fo^2^+2Fc^2^)/3'
_refine_ls_weighting_scheme calc
_refine_ls_wR_factor_gt 0.1871
_refine_ls_wR_factor_ref 0.2465
_reflns_Friedel_coverage 0.000
_reflns_number_gt 9118
_reflns_number_total 15866
_reflns_threshold_expression 'I > 2\s(I)'
_cod_data_source_file ja9b09576_si_002.cif
_cod_data_source_block ma995_fe4mo2_kapii_0m_a_06__sq
_cod_original_cell_volume 35940.7(18)
_cod_original_sg_symbol_H-M 'I 41/a'
_cod_database_code 4129184
_shelx_shelxl_version_number 2014/7
_shelx_space_group_comment
;
The symmetry employed for this shelxl refinement is uniquely defined
by the following loop, which should always be used as a source of
symmetry information in preference to the above space-group names.
They are only intended as comments.
;
_shelx_estimated_absorpt_t_max 0.830
_shelx_estimated_absorpt_t_min 0.807
_olex2_refinement_description
;
1. Twinned data refinement
 Scales: 0.9908(7)
 0.0092(7)
2. Fixed Uiso
 At 1.2 times of:
  All C(H) groups
 At 1.5 times of:
  All C(H,H,H) groups
3. Restrained distances
 C23-C18
 1.45 with sigma of 0.06
 C34-C39
 1.45 with sigma of 0.06
 C40-C35
 1.45 with sigma of 0.02
 C26-C37
 1.45 with sigma of 0.01
 C27-C38
 1.45 with sigma of 0.001
 C24-C19
 1.45 with sigma of 0.06
4. Restrained planarity
 C37, C26, C27, C38, C25, C29, C28, C30, C31, C32, C33, C34, C35, C36, C40,
 C39, N11, N12
 with sigma of 0.01
5. Uiso/Uaniso restraints and constraints
C69 \\sim N15 \\sim C61 \\sim C65 \\sim C57 \\sim C67 \\sim C64 \\sim C66 \\sim
C68 \\sim C71 \\sim C63 \\sim C62 \\sim C58 \\sim C60 \\sim C70 \\sim C72 \\sim
C59: within 2A with sigma of 0.04 and sigma for terminal atoms of 0.08
C49 \\sim C52 \\sim C48 \\sim C55 \\sim C56 \\sim C50 \\sim C51: within 2A with
sigma of 0.01 and sigma for terminal atoms of 0.02
C69 \\sim C61 \\sim C65 \\sim C57 \\sim C67 \\sim C64 \\sim C66 \\sim C68 \\sim
C71 \\sim C63 \\sim C62 \\sim C58 \\sim C60 \\sim C70 \\sim C72 \\sim C59:
within 2A with sigma of 0.02 and sigma for terminal atoms of 0.04
C69 \\sim C58 \\sim C70 \\sim C59 \\sim C57 \\sim C60: within 2A with sigma of
0.005 and sigma for terminal atoms of 0.01
C39 \\sim C34: within 2A with sigma of 0.001 and sigma for terminal atoms of
0.002
C39 \\sim C34 \\sim C35 \\sim C40: within 2A with sigma of 0.001 and sigma for
terminal atoms of 0.002
C25 \\sim C26: within 2A with sigma of 0.001 and sigma for terminal atoms of
0.002
C38 \\sim C37 \\sim C25 \\sim C26 \\sim C27 \\sim C28 \\sim C29: within 2A with
sigma of 0.01 and sigma for terminal atoms of 0.02
C38 \\sim C37 \\sim C36 \\sim C25 \\sim C26 \\sim C27 \\sim C28 \\sim C29 \\sim
C32 \\sim C34 \\sim C35 \\sim C39 \\sim C33 \\sim C40 \\sim C31 \\sim C30:
within 2A with sigma of 0.01 and sigma for terminal atoms of 0.02
C38 \\sim C27 \\sim C37 \\sim C26: within 2A with sigma of 0.001 and sigma for
terminal atoms of 0.002
C20 \\sim C17 \\sim C18 \\sim C19 \\sim C24 \\sim C16 \\sim C23: within 2A with
sigma of 0.04 and sigma for terminal atoms of 0.08
C19 \\sim C24: within 2A with sigma of 0.001 and sigma for terminal atoms of
0.002
Uanis(C69) \\sim Ueq, Uanis(C70) \\sim Ueq: with sigma of 0.04 and sigma for
terminal atoms of 0.08
Uanis(C55) \\sim Ueq, Uanis(C56) \\sim Ueq: with sigma of 0.05 and sigma for
terminal atoms of 0.1
6.a Aromatic/amide H refined with riding coordinates:
 C20(H20), C41(H41), C47(H47), C36(H36), C46(H46), C25(H25), C57(H57), C9(H9),
 C52(H52), C68(H68), C63(H63), C62(H62), C14(H14), C15(H15), C31(H31), C30(H30)
6.b Fitted hexagon refined as free rotating group:
 C25(C26,C27,C28,C29,N11)
6.c Idealised Me refined as rotating group:
 C69(H69A,H69B,H69C), C38(H38A,H38B,H38C), C37(H37A,H37B,H37C), C53(H53A,H53B,
 H53C), C22(H22A,H22B,H22C), C21(H21A,H21B,H21C), C24(H24A,H24B,H24C), C23(H23A,
 H23B,H23C), C71(H71A,H71B,H71C), C55(H55A,H55B,H55C), C56(H56A,H56B,H56C),
 C70(H70A,H70B,H70C), C39(H39A,H39B,H39C), C72(H72A,H72B,H72C), C40(H40A,H40B,
 H40C), C54(H54A,H54B,H54C)
;
_platon_squeeze_void_probe_radius 1.20
_olex2_submission_special_instructions 'No special instructions were received'

loop_
_space_group_symop_operation_xyz
'x, y, z'
'-y+1/4, x+3/4, z+3/4'
'y+1/4, -x+1/4, z+1/4'
'-x, -y+1/2, z'
'x+1/2, y+1/2, z+1/2'
'-y+3/4, x+5/4, z+5/4'
'y+3/4, -x+3/4, z+3/4'
'-x+1/2, -y+1, z+1/2'
'-x, -y, -z'
'y-1/4, -x-3/4, -z-3/4'
'-y-1/4, x-1/4, -z-1/4'
'x, y-1/2, -z'
'-x+1/2, -y+1/2, -z+1/2'
'y+1/4, -x-1/4, -z-1/4'
'-y+1/4, x+1/4, -z+1/4'
'x+1/2, y, -z+1/2'

loop_
_atom_site_label
_atom_site_type_symbol
_atom_site_fract_x
_atom_site_fract_y
_atom_site_fract_z
_atom_site_U_iso_or_equiv
_atom_site_adp_type
_atom_site_occupancy
_atom_site_site_symmetry_order
_atom_site_calc_flag
_atom_site_refinement_flags_posn
_atom_site_refinement_flags_adp
Mo1 Mo 0.60267(2) 0.84399(2) 0.37406(2) 0.05513(17) Uani 1 1 d . .
N5 N 0.7382(2) 0.8185(3) 0.36678(13) 0.116(2) Uani 1 1 d . .
Fe1 Fe 0.41336(3) 0.84879(3) 0.41761(2) 0.0601(2) Uani 1 1 d . .
C20 C 0.4250(3) 0.9666(3) 0.44386(10) 0.089(2) Uani 1 1 d . U
H20 H 0.4259 0.9836 0.4307 0.106 Uiso 1 1 calc R .
N9 N 0.4216(2) 0.7969(2) 0.44583(8) 0.0712(13) Uani 1 1 d . .
Fe2 Fe 0.58885(3) 0.65713(4) 0.32954(2) 0.0617(2) Uani 1 1 d . .
C2 C 0.6000(2) 0.7763(3) 0.35122(9) 0.0595(13) Uani 1 1 d . .
N1 N 0.4976(2) 0.85007(18) 0.40791(8) 0.0633(11) Uani 1 1 d . .
N8 N 0.6675(3) 0.8741(3) 0.41871(11) 0.120(2) Uani 1 1 d . .
C69 C 0.5392(6) 0.4576(5) 0.2862(2) 0.229(5) Uani 1 1 d . U
H69A H 0.5341 0.4821 0.2743 0.343 Uiso 1 1 calc GR .
H69B H 0.5035 0.4512 0.2928 0.343 Uiso 1 1 calc GR .
H69C H 0.5545 0.4224 0.2815 0.343 Uiso 1 1 calc GR .
N6 N 0.6357(3) 0.9073(3) 0.32948(11) 0.111(2) Uani 1 1 d . .
C38 C 0.1652(2) 0.9329(4) 0.44118(15) 0.199(3) Uani 1 1 d D U
H38A H 0.1492 0.9534 0.4296 0.298 Uiso 1 1 calc GR .
H38B H 0.1697 0.9577 0.4530 0.298 Uiso 1 1 calc GR .
H38C H 0.1407 0.9024 0.4450 0.298 Uiso 1 1 calc GR .
N2 N 0.59864(19) 0.7399(2) 0.33978(8) 0.0646(12) Uani 1 1 d . .
C37 C 0.2033(4) 0.8221(4) 0.45696(10) 0.197(3) Uani 1 1 d D U
H37A H 0.1806 0.7968 0.4488 0.295 Uiso 1 1 calc GR .
H37B H 0.1793 0.8452 0.4655 0.295 Uiso 1 1 calc GR .
H37C H 0.2282 0.8009 0.4658 0.295 Uiso 1 1 calc GR .
N3 N 0.6038(2) 0.72329(19) 0.39935(7) 0.0645(12) Uani 1 1 d . .
N4 N 0.48251(19) 0.8547(2) 0.34848(7) 0.0654(12) Uani 1 1 d . .
N15 N 0.5971(3) 0.5676(3) 0.32141(10) 0.105(2) Uani 1 1 d . U
N14 N 0.6498(2) 0.6674(3) 0.30230(9) 0.0975(18) Uani 1 1 d . .
C7 C 0.5952(3) 0.9338(3) 0.37853(11) 0.0824(18) Uani 1 1 d . .
C5 C 0.6919(3) 0.8277(3) 0.36975(11) 0.0821(18) Uani 1 1 d . .
C17 C 0.4240(2) 0.8852(3) 0.46356(9) 0.0701(15) Uani 1 1 d . U
C45 C 0.5642(3) 0.6696(3) 0.28276(10) 0.0836(19) Uani 1 1 d . .
C13 C 0.4234(3) 0.8247(3) 0.46455(9) 0.0697(15) Uani 1 1 d . .
C49 C 0.6246(3) 0.6680(3) 0.28345(11) 0.093(2) Uani 1 1 d . U
C42 C 0.4491(3) 0.6755(3) 0.28311(12) 0.094(2) Uani 1 1 d . .
C10 C 0.4236(3) 0.7093(3) 0.46475(11) 0.0803(18) Uani 1 1 d . .
C53 C 0.3877(3) 0.6772(4) 0.28544(13) 0.123(3) Uani 1 1 d . .
H53A H 0.3722 0.7035 0.2756 0.184 Uiso 1 1 calc GR .
H53B H 0.3783 0.6888 0.2994 0.184 Uiso 1 1 calc GR .
H53C H 0.3725 0.6404 0.2828 0.184 Uiso 1 1 calc GR .
C41 C 0.4807(3) 0.6734(3) 0.30139(10) 0.0784(17) Uani 1 1 d . .
H41 H 0.4619 0.6740 0.3142 0.094 Uiso 1 1 calc R .
C61 C 0.6445(4) 0.5444(4) 0.32805(15) 0.129(3) Uani 1 1 d . U
C47 C 0.6255(5) 0.6705(5) 0.24571(14) 0.139(4) Uani 1 1 d . .
H47 H 0.6453 0.6703 0.2331 0.167 Uiso 1 1 calc R .
C36 C 0.4294(3) 0.9494(3) 0.38539(10) 0.094(2) Uani 1 1 d . U
H36 H 0.4636 0.9323 0.3823 0.113 Uiso 1 1 calc R .
C46 C 0.5693(6) 0.6721(4) 0.24489(13) 0.131(3) Uani 1 1 d . .
H46 H 0.5517 0.6736 0.2319 0.157 Uiso 1 1 calc R .
C65 C 0.6796(3) 0.5755(4) 0.34193(13) 0.108(3) Uani 1 1 d . U
C25 C 0.2889(2) 0.83676(19) 0.43696(7) 0.193(2) Uani 1 1 d . U
H25 H 0.3003 0.8019 0.4420 0.232 Uiso 1 1 calc R .
C26 C 0.2367(2) 0.8585(3) 0.44267(7) 0.194(2) Uani 1 1 d DG U
C27 C 0.21970(15) 0.9107(3) 0.43509(9) 0.195(2) Uani 1 1 d DG U
C28 C 0.2548(2) 0.9411(2) 0.42179(8) 0.150(3) Uani 1 1 d G U
C29 C 0.30689(19) 0.91929(19) 0.41608(6) 0.111(2) Uani 1 1 d G U
N11 N 0.32393(15) 0.8671(2) 0.42367(7) 0.0972(18) Uani 1 1 d G .
C57 C 0.5646(5) 0.5387(4) 0.30819(18) 0.191(3) Uani 1 1 d . U
H57 H 0.5315 0.5551 0.3033 0.229 Uiso 1 1 calc R .
C9 C 0.4227(3) 0.7407(2) 0.44613(10) 0.0768(17) Uani 1 1 d . .
H9 H 0.4229 0.7216 0.4334 0.092 Uiso 1 1 calc R .
C67 C 0.7441(3) 0.6403(5) 0.36813(15) 0.119(3) Uani 1 1 d . U
C52 C 0.7054(3) 0.6649(5) 0.30305(15) 0.141(3) Uani 1 1 d . U
H52 H 0.7230 0.6618 0.3160 0.169 Uiso 1 1 calc R .
C64 C 0.7312(4) 0.5559(5) 0.34927(15) 0.137(3) Uani 1 1 d . U
C48 C 0.6560(4) 0.6689(4) 0.26447(13) 0.119(2) Uani 1 1 d . U
C4 C 0.5231(2) 0.8516(2) 0.35766(9) 0.0594(13) Uani 1 1 d . .
C66 C 0.7644(3) 0.5887(5) 0.36211(17) 0.135(3) Uani 1 1 d . U
C3 C 0.6037(2) 0.7637(2) 0.39040(8) 0.0568(12) Uani 1 1 d . .
C43 C 0.4749(4) 0.6727(3) 0.26428(13) 0.109(3) Uani 1 1 d . .
N12 N 0.3938(2) 0.9224(2) 0.39820(7) 0.0754(14) Uani 1 1 d . .
C32 C 0.3305(4) 1.0014(3) 0.39412(13) 0.125(2) Uani 1 1 d . U
C22 C 0.4213(4) 0.7047(4) 0.50423(12) 0.123(3) Uani 1 1 d . .
H22A H 0.4185 0.6651 0.5013 0.184 Uiso 1 1 calc GR .
H22B H 0.3893 0.7164 0.5123 0.184 Uiso 1 1 calc GR .
H22C H 0.4552 0.7119 0.5120 0.184 Uiso 1 1 calc GR .
N7 N 0.5891(3) 0.9812(2) 0.38138(12) 0.114(2) Uani 1 1 d . .
C34 C 0.3679(5) 1.0277(4) 0.38131(14) 0.1462(18) Uani 1 1 d D U
C11 C 0.4228(3) 0.7369(3) 0.48382(11) 0.0861(19) Uani 1 1 d . .
C21 C 0.4221(4) 0.6478(3) 0.46212(11) 0.108(3) Uani 1 1 d . .
H21A H 0.4280 0.6386 0.4476 0.161 Uiso 1 1 calc GR .
H21B H 0.3861 0.6338 0.4666 0.161 Uiso 1 1 calc GR .
H21C H 0.4512 0.6310 0.4705 0.161 Uiso 1 1 calc GR .
N16 N 0.6610(2) 0.6282(2) 0.34776(8) 0.0799(15) Uani 1 1 d . .
N10 N 0.4244(2) 0.9103(2) 0.44465(8) 0.0744(13) Uani 1 1 d . .
C1 C 0.5346(2) 0.8476(2) 0.39647(9) 0.0565(12) Uani 1 1 d . .
C18 C 0.4239(3) 0.9773(3) 0.48107(14) 0.103(2) Uani 1 1 d D U
N13 N 0.5363(2) 0.6705(2) 0.30158(8) 0.0754(13) Uani 1 1 d . .
C35 C 0.4180(4) 1.0012(3) 0.37658(13) 0.1454(18) Uani 1 1 d D U
C19 C 0.4245(4) 1.0012(3) 0.46145(16) 0.119(2) Uani 1 1 d D U
C24 C 0.4254(4) 1.0629(3) 0.45826(14) 0.124(2) Uani 1 1 d D U
H24A H 0.4237 1.0710 0.4435 0.186 Uiso 1 1 calc GR .
H24B H 0.4595 1.0782 0.4640 0.186 Uiso 1 1 calc GR .
H24C H 0.3935 1.0795 0.4652 0.186 Uiso 1 1 calc GR .
C68 C 0.6915(3) 0.6584(3) 0.36074(11) 0.089(2) Uani 1 1 d . U
H68 H 0.6778 0.6931 0.3652 0.107 Uiso 1 1 calc R .
C16 C 0.4246(3) 0.9175(3) 0.48266(10) 0.0847(19) Uani 1 1 d . U
C23 C 0.4227(4) 1.0123(4) 0.50113(14) 0.137(4) Uani 1 1 d D U
H23A H 0.4582 1.0090 0.5082 0.206 Uiso 1 1 calc GR .
H23B H 0.3932 0.9988 0.5101 0.206 Uiso 1 1 calc GR .
H23C H 0.4159 1.0510 0.4977 0.206 Uiso 1 1 calc GR .
C71 C 0.8247(4) 0.5701(6) 0.3689(2) 0.203(6) Uani 1 1 d . U
H71A H 0.8466 0.5615 0.3567 0.305 Uiso 1 1 calc GR .
H71B H 0.8221 0.5373 0.3777 0.305 Uiso 1 1 calc GR .
H71C H 0.8424 0.6001 0.3766 0.305 Uiso 1 1 calc GR .
C63 C 0.7472(5) 0.4995(5) 0.34249(19) 0.182(5) Uani 1 1 d . U
H63 H 0.7809 0.4842 0.3473 0.219 Uiso 1 1 calc R .
C62 C 0.7163(6) 0.4705(6) 0.3302(2) 0.209(5) Uani 1 1 d . U
H62 H 0.7299 0.4358 0.3257 0.250 Uiso 1 1 calc R .
C55 C 0.7509(5) 0.6679(6) 0.24556(18) 0.201(5) Uani 1 1 d . U
H55A H 0.7560 0.6298 0.2409 0.301 Uiso 1 1 calc GR .
H55B H 0.7869 0.6846 0.2484 0.301 Uiso 1 1 calc GR .
H55C H 0.7320 0.6891 0.2348 0.301 Uiso 1 1 calc GR .
C58 C 0.5788(6) 0.4844(5) 0.3015(2) 0.204(3) Uani 1 1 d . U
C56 C 0.8037(4) 0.6651(6) 0.28944(19) 0.205(5) Uani 1 1 d . U
H56A H 0.8215 0.6386 0.2802 0.308 Uiso 1 1 calc GR .
H56B H 0.8098 0.6539 0.3037 0.308 Uiso 1 1 calc GR .
H56C H 0.8194 0.7018 0.2872 0.308 Uiso 1 1 calc GR .
C60 C 0.6609(6) 0.4884(5) 0.3226(2) 0.201(3) Uani 1 1 d . U
C70 C 0.6438(6) 0.4004(5) 0.3011(2) 0.245(5) Uani 1 1 d . U
H70A H 0.6608 0.4031 0.2875 0.367 Uiso 1 1 calc GR .
H70B H 0.6110 0.3769 0.3003 0.367 Uiso 1 1 calc GR .
H70C H 0.6702 0.3844 0.3108 0.367 Uiso 1 1 calc GR .
C39 C 0.3538(4) 1.0851(3) 0.37231(13) 0.151(2) Uani 1 1 d D U
H39A H 0.3816 1.0953 0.3621 0.226 Uiso 1 1 calc GR .
H39B H 0.3535 1.1125 0.3834 0.226 Uiso 1 1 calc GR .
H39C H 0.3174 1.0837 0.3658 0.226 Uiso 1 1 calc GR .
C12 C 0.4239(3) 0.7964(3) 0.48360(10) 0.0792(17) Uani 1 1 d . .
C8 C 0.6457(3) 0.8643(3) 0.40329(12) 0.087(2) Uani 1 1 d . .
C6 C 0.6253(3) 0.8847(3) 0.34476(12) 0.0838(18) Uani 1 1 d . .
C44 C 0.5351(4) 0.6715(3) 0.26361(11) 0.098(2) Uani 1 1 d . .
C33 C 0.3440(3) 0.9473(3) 0.40261(10) 0.098(2) Uani 1 1 d . U
C14 C 0.4252(3) 0.8309(4) 0.50261(11) 0.100(2) Uani 1 1 d . .
H14 H 0.4252 0.8130 0.5156 0.121 Uiso 1 1 calc R .
C15 C 0.4263(4) 0.8871(4) 0.50201(12) 0.105(2) Uani 1 1 d . .
H15 H 0.4282 0.9070 0.5146 0.126 Uiso 1 1 calc R .
C72 C 0.7754(4) 0.6819(5) 0.38257(18) 0.166(5) Uani 1 1 d . U
H72A H 0.7863 0.6631 0.3953 0.249 Uiso 1 1 calc GR .
H72B H 0.7511 0.7129 0.3859 0.249 Uiso 1 1 calc GR .
H72C H 0.8084 0.6957 0.3755 0.249 Uiso 1 1 calc GR .
C50 C 0.7145(5) 0.6683(5) 0.26607(16) 0.145(3) Uani 1 1 d . U
C40 C 0.4608(4) 1.0269(3) 0.36258(12) 0.148(2) Uani 1 1 d D U
H40A H 0.4886 0.9992 0.3589 0.222 Uiso 1 1 calc GR .
H40B H 0.4786 1.0578 0.3697 0.222 Uiso 1 1 calc GR .
H40C H 0.4428 1.0404 0.3500 0.222 Uiso 1 1 calc GR .
C31 C 0.2774(4) 1.0243(4) 0.39974(15) 0.156(3) Uani 1 1 d . U
H31 H 0.2668 1.0593 0.3945 0.187 Uiso 1 1 calc R .
C54 C 0.4420(5) 0.6732(5) 0.24367(14) 0.171(5) Uani 1 1 d . .
H54A H 0.4352 0.7114 0.2395 0.257 Uiso 1 1 calc GR .
H54B H 0.4067 0.6541 0.2456 0.257 Uiso 1 1 calc GR .
H54C H 0.4635 0.6543 0.2330 0.257 Uiso 1 1 calc GR .
C59 C 0.6263(7) 0.4609(5) 0.3089(2) 0.208(3) Uani 1 1 d . U
C30 C 0.2426(4) 0.9969(4) 0.41236(15) 0.160(3) Uani 1 1 d . U
H30 H 0.2083 1.0137 0.4155 0.192 Uiso 1 1 calc R .
C51 C 0.7387(4) 0.6666(6) 0.28479(18) 0.155(3) Uani 1 1 d . U

loop_
_atom_site_aniso_label
_atom_site_aniso_U_11
_atom_site_aniso_U_22
_atom_site_aniso_U_33
_atom_site_aniso_U_23
_atom_site_aniso_U_13
_atom_site_aniso_U_12
Mo1 0.0472(3) 0.0519(3) 0.0663(3) 0.0055(2) -0.0045(2) -0.01139(18)
N5 0.055(3) 0.131(6) 0.161(7) -0.005(5) -0.001(4) -0.013(3)
Fe1 0.0698(5) 0.0503(4) 0.0603(5) -0.0065(3) 0.0100(4) 0.0053(3)
C20 0.114(5) 0.059(4) 0.093(5) -0.021(3) 0.002(4) 0.006(3)
N9 0.085(3) 0.065(3) 0.064(3) -0.001(2) 0.013(3) 0.004(2)
Fe2 0.0484(4) 0.0773(5) 0.0594(5) -0.0136(4) 0.0052(3) 0.0077(4)
C2 0.038(3) 0.076(4) 0.065(3) 0.010(3) -0.004(2) -0.005(2)
N1 0.063(3) 0.054(2) 0.074(3) 0.002(2) 0.004(3) 0.000(2)
N8 0.109(5) 0.148(6) 0.104(5) -0.017(5) -0.031(4) -0.031(4)
C69 0.282(10) 0.170(8) 0.235(9) -0.124(7) -0.119(8) 0.069(8)
N6 0.122(5) 0.105(5) 0.106(5) 0.028(4) 0.011(4) -0.039(4)
C38 0.133(4) 0.207(5) 0.255(6) -0.018(5) 0.099(4) 0.014(4)
N2 0.059(3) 0.066(3) 0.069(3) -0.007(3) 0.000(2) -0.004(2)
C37 0.132(4) 0.206(5) 0.252(6) -0.016(5) 0.101(4) 0.008(4)
N3 0.075(3) 0.054(3) 0.065(3) 0.007(2) -0.004(2) 0.002(2)
N4 0.054(3) 0.075(3) 0.067(3) 0.001(2) -0.009(2) 0.002(2)
N15 0.117(5) 0.095(4) 0.103(4) -0.040(4) -0.020(4) 0.040(4)
N14 0.081(4) 0.137(5) 0.075(4) -0.011(4) 0.026(3) 0.007(3)
C7 0.090(4) 0.063(4) 0.093(5) 0.014(3) 0.002(4) -0.019(3)
C5 0.057(4) 0.087(4) 0.102(5) 0.003(4) -0.010(3) -0.014(3)
C17 0.071(4) 0.077(4) 0.062(4) -0.014(3) 0.013(3) 0.005(3)
C45 0.102(5) 0.084(4) 0.065(4) -0.021(3) 0.003(4) 0.015(4)
C13 0.075(4) 0.072(4) 0.062(4) -0.006(3) 0.018(3) 0.004(3)
C49 0.102(5) 0.112(5) 0.066(4) -0.016(4) 0.025(4) 0.010(4)
C42 0.090(5) 0.109(6) 0.084(5) -0.017(4) -0.030(4) 0.000(4)
C10 0.094(5) 0.058(3) 0.089(5) 0.013(3) 0.010(4) -0.004(3)
C53 0.114(7) 0.156(8) 0.099(6) -0.007(6) -0.052(5) -0.006(6)
C41 0.070(4) 0.095(5) 0.070(4) -0.003(3) -0.012(3) 0.010(3)
C61 0.141(7) 0.123(6) 0.124(6) -0.057(5) -0.028(5) 0.066(5)
C47 0.180(11) 0.171(10) 0.066(5) -0.022(6) 0.031(7) 0.013(9)
C36 0.105(5) 0.081(4) 0.097(5) 0.022(4) 0.006(4) 0.023(4)
C46 0.194(11) 0.137(8) 0.062(5) -0.015(5) -0.006(6) 0.008(8)
C65 0.095(5) 0.129(6) 0.101(5) -0.013(5) -0.002(4) 0.064(5)
C25 0.127(4) 0.202(5) 0.249(6) -0.017(5) 0.102(4) 0.011(4)
C26 0.129(4) 0.203(5) 0.250(5) -0.017(5) 0.102(4) 0.011(3)
C27 0.129(4) 0.204(5) 0.251(5) -0.017(5) 0.101(4) 0.012(4)
C28 0.108(5) 0.142(5) 0.199(6) -0.021(5) 0.044(5) 0.041(4)
C29 0.087(4) 0.102(5) 0.144(6) -0.027(4) 0.020(4) 0.028(4)
N11 0.075(3) 0.102(4) 0.114(5) -0.026(4) 0.021(3) 0.007(3)
C57 0.241(7) 0.135(5) 0.196(6) -0.111(5) -0.104(6) 0.080(5)
C9 0.098(5) 0.060(3) 0.073(4) 0.006(3) 0.014(4) 0.004(3)
C67 0.062(4) 0.165(7) 0.131(6) 0.025(6) -0.027(4) 0.004(5)
C52 0.069(4) 0.240(9) 0.114(6) -0.006(6) 0.040(4) 0.016(5)
C64 0.112(6) 0.174(8) 0.126(6) -0.022(6) -0.016(5) 0.086(6)
C48 0.127(5) 0.149(6) 0.080(4) -0.026(4) 0.037(4) 0.013(5)
C4 0.054(3) 0.061(3) 0.063(3) 0.001(3) -0.003(3) -0.007(2)
C66 0.070(5) 0.191(9) 0.144(7) 0.029(7) -0.001(5) 0.064(5)
C3 0.054(3) 0.057(3) 0.059(3) 0.003(3) 0.000(2) -0.001(2)
C43 0.154(8) 0.089(5) 0.084(5) -0.016(4) -0.045(6) 0.007(5)
N12 0.082(3) 0.065(3) 0.079(3) -0.008(3) -0.003(3) 0.025(3)
C32 0.114(5) 0.098(4) 0.164(5) 0.007(4) -0.001(4) 0.059(4)
C22 0.157(8) 0.130(7) 0.082(5) 0.039(5) -0.002(5) -0.003(6)
N7 0.136(6) 0.056(3) 0.149(6) 0.002(4) 0.001(5) -0.022(3)
C34 0.148(4) 0.108(3) 0.182(4) 0.054(3) -0.007(4) 0.039(3)
C11 0.091(5) 0.089(5) 0.079(4) 0.022(4) 0.008(4) 0.007(4)
C21 0.163(8) 0.082(5) 0.077(5) 0.024(4) 0.024(5) -0.018(5)
N16 0.059(3) 0.099(4) 0.082(4) -0.001(3) 0.000(3) 0.021(3)
N10 0.090(4) 0.066(3) 0.066(3) -0.017(3) 0.008(3) 0.003(3)
C1 0.062(3) 0.042(3) 0.066(3) 0.008(2) -0.003(3) -0.004(2)
C18 0.104(5) 0.096(5) 0.109(6) -0.045(5) 0.018(5) 0.001(4)
N13 0.079(3) 0.085(3) 0.062(3) -0.011(3) -0.001(3) 0.010(3)
C35 0.148(4) 0.107(3) 0.181(4) 0.054(3) -0.007(3) 0.038(3)
C19 0.158(6) 0.079(3) 0.121(5) -0.033(4) 0.013(4) 0.008(4)
C24 0.162(6) 0.085(4) 0.125(5) -0.032(4) 0.012(4) 0.007(4)
C68 0.059(4) 0.119(6) 0.089(5) 0.008(4) -0.004(3) 0.006(4)
C16 0.093(5) 0.091(5) 0.071(4) -0.019(4) 0.020(4) 0.001(4)
C23 0.167(9) 0.121(7) 0.123(7) -0.065(6) 0.026(6) 0.010(6)
C71 0.101(7) 0.258(14) 0.250(13) 0.051(11) -0.027(8) 0.087(8)
C63 0.181(9) 0.199(10) 0.167(9) -0.052(7) -0.046(7) 0.137(8)
C62 0.239(11) 0.187(9) 0.200(10) -0.082(8) -0.070(8) 0.142(8)
C55 0.178(10) 0.273(13) 0.151(9) -0.029(9) 0.103(8) 0.001(9)
C58 0.252(7) 0.152(5) 0.208(6) -0.111(5) -0.104(5) 0.083(5)
C56 0.109(7) 0.325(14) 0.182(10) 0.011(10) 0.077(7) 0.022(9)
C60 0.240(7) 0.157(6) 0.205(6) -0.104(5) -0.089(6) 0.104(5)
C70 0.300(10) 0.181(8) 0.254(9) -0.110(8) -0.080(9) 0.102(8)
C39 0.152(4) 0.112(4) 0.188(5) 0.054(3) -0.008(4) 0.040(3)
C12 0.078(4) 0.101(5) 0.059(4) -0.003(3) 0.015(3) 0.003(4)
C8 0.075(4) 0.088(5) 0.098(5) 0.001(4) -0.012(4) -0.024(3)
C6 0.071(4) 0.084(4) 0.096(5) 0.011(4) 0.006(4) -0.019(3)
C44 0.142(7) 0.097(5) 0.056(4) -0.018(4) -0.001(4) 0.004(5)
C33 0.086(4) 0.087(4) 0.121(5) -0.015(4) 0.007(4) 0.027(3)
C14 0.104(6) 0.136(7) 0.061(4) 0.005(4) 0.020(4) 0.008(5)
C15 0.125(7) 0.123(7) 0.067(5) -0.017(5) 0.018(4) 0.005(5)
C72 0.099(6) 0.190(11) 0.209(11) 0.064(9) -0.070(7) -0.013(7)
C50 0.124(5) 0.204(7) 0.107(5) -0.022(5) 0.055(5) 0.015(5)
C40 0.150(4) 0.111(4) 0.182(5) 0.056(3) -0.006(4) 0.035(3)
C31 0.126(6) 0.137(6) 0.204(7) 0.006(6) 0.012(6) 0.064(5)
C54 0.228(13) 0.177(10) 0.109(7) -0.008(7) -0.095(8) -0.013(9)
C59 0.254(7) 0.158(5) 0.212(6) -0.109(5) -0.094(5) 0.096(5)
C30 0.119(6) 0.151(6) 0.209(7) 0.001(6) 0.024(6) 0.063(5)
C51 0.092(5) 0.242(7) 0.130(6) -0.013(6) 0.054(5) 0.021(5)

loop_
_atom_type_symbol
_atom_type_description
_atom_type_scat_dispersion_real
_atom_type_scat_dispersion_imag
_atom_type_scat_source
C C 0.0033 0.0016 'International Tables Vol C Tables 4.2.6.8 and 6.1.1.4'
H H 0.0000 0.0000 'International Tables Vol C Tables 4.2.6.8 and 6.1.1.4'
Fe Fe 0.3463 0.8444 'International Tables Vol C Tables 4.2.6.8 and 6.1.1.4'
Mo Mo -1.6832 0.6857 'International Tables Vol C Tables 4.2.6.8 and 6.1.1.4'
N N 0.0061 0.0033 'International Tables Vol C Tables 4.2.6.8 and 6.1.1.4'

loop_
_geom_angle_atom_site_label_1
_geom_angle_atom_site_label_2
_geom_angle_atom_site_label_3
_geom_angle
_geom_angle_site_symmetry_1
_geom_angle_site_symmetry_3
C2 Mo1 C5 79.1(2) . .
C2 Mo1 C3 70.8(2) . .
C2 Mo1 C8 138.7(2) . .
C2 Mo1 C6 76.1(2) . .
C7 Mo1 C2 144.9(2) . .
C7 Mo1 C5 105.8(3) . .
C7 Mo1 C4 84.8(2) . .
C7 Mo1 C3 143.6(2) . .
C7 Mo1 C8 73.0(3) . .
C7 Mo1 C6 72.1(3) . .
C5 Mo1 C3 83.9(2) . .
C5 Mo1 C8 71.9(3) . .
C4 Mo1 C2 73.33(19) . .
C4 Mo1 C5 143.6(2) . .
C4 Mo1 C3 108.31(19) . .
C4 Mo1 C8 143.4(2) . .
C4 Mo1 C6 76.3(2) . .
C3 Mo1 C8 77.3(2) . .
C1 Mo1 C2 116.85(19) . .
C1 Mo1 C7 79.2(2) . .
C1 Mo1 C5 145.3(2) . .
C1 Mo1 C4 70.2(2) . .
C1 Mo1 C3 74.16(19) . .
C1 Mo1 C8 77.2(2) . .
C1 Mo1 C6 137.4(2) . .
C6 Mo1 C5 74.3(3) . .
C6 Mo1 C3 143.2(2) . .
C6 Mo1 C8 121.3(3) . .
N9 Fe1 N11 93.11(19) . .
N9 Fe1 N12 158.72(17) . .
N9 Fe1 N10 74.29(18) . .
N1 Fe1 N9 99.47(18) . .
N1 Fe1 N3 91.95(18) . 4_665
N1 Fe1 N11 165.99(19) . .
N1 Fe1 N12 91.39(19) . .
N1 Fe1 N10 95.98(19) . .
N3 Fe1 N9 90.77(18) 4_665 .
N3 Fe1 N11 94.04(17) 4_665 .
N3 Fe1 N12 107.20(17) 4_665 .
N3 Fe1 N10 164.04(19) 4_665 .
N11 Fe1 N10 81.45(17) . .
N12 Fe1 N11 74.7(2) . .
N12 Fe1 N10 86.48(17) . .
N10 C20 C19 124.1(7) . .
C13 N9 Fe1 116.7(4) . .
C9 N9 Fe1 125.2(4) . .
C9 N9 C13 118.0(5) . .
N2 Fe2 N4 92.11(19) . 4_665
N2 Fe2 N15 167.6(2) . .
N2 Fe2 N14 93.8(2) . .
N2 Fe2 N16 92.5(2) . .
N2 Fe2 N13 100.39(19) . .
N4 Fe2 N15 94.5(2) 4_665 .
N4 Fe2 N14 165.3(2) 4_665 .
N4 Fe2 N16 106.64(19) 4_665 .
N4 Fe2 N13 91.52(19) 4_665 .
N15 Fe2 N14 82.4(3) . .
N16 Fe2 N15 75.5(2) . .
N16 Fe2 N14 86.6(2) . .
N16 Fe2 N13 157.38(19) . .
N13 Fe2 N15 90.0(2) . .
N13 Fe2 N14 74.2(2) . .
N2 C2 Mo1 177.9(5) . .
C1 N1 Fe1 157.2(5) . .
C2 N2 Fe2 157.8(5) . .
C3 N3 Fe1 168.1(5) . 4_665
C4 N4 Fe2 167.8(5) . 4_665
C61 N15 Fe2 113.7(6) . .
C61 N15 C57 118.9(7) . .
C57 N15 Fe2 126.5(6) . .
C49 N14 Fe2 113.7(5) . .
C52 N14 Fe2 127.1(6) . .
C52 N14 C49 118.5(7) . .
N7 C7 Mo1 176.9(7) . .
N5 C5 Mo1 177.5(7) . .
N10 C17 C13 118.9(5) . .
N10 C17 C16 121.4(6) . .
C16 C17 C13 119.7(6) . .
N13 C45 C49 117.2(6) . .
N13 C45 C44 121.4(7) . .
C44 C45 C49 121.4(7) . .
N9 C13 C17 116.4(5) . .
N9 C13 C12 122.2(6) . .
C12 C13 C17 121.4(6) . .
N14 C49 C45 118.2(6) . .
N14 C49 C48 121.9(8) . .
C48 C49 C45 119.8(8) . .
C41 C42 C53 117.1(7) . .
C43 C42 C53 122.9(7) . .
C43 C42 C41 119.9(7) . .
C9 C10 C21 115.6(6) . .
C11 C10 C9 119.4(6) . .
C11 C10 C21 124.9(6) . .
N13 C41 C42 123.4(7) . .
N15 C61 C65 118.9(7) . .
N15 C61 C60 122.8(9) . .
C65 C61 C60 118.2(9) . .
C46 C47 C48 123.5(9) . .
N12 C36 C35 123.4(8) . .
C47 C46 C44 122.0(9) . .
C64 C65 C61 123.6(8) . .
N16 C65 C61 116.7(6) . .
N16 C65 C64 119.6(9) . .
C26 C25 N11 120.0 . .
C25 C26 C37 114.8(6) . .
C25 C26 C27 120.0 . .
C27 C26 C37 125.2(6) . .
C26 C27 C38 119.4(7) . .
C28 C27 C38 120.6(7) . .
C28 C27 C26 120.0 . .
C27 C28 C29 120.0 . .
C27 C28 C30 126.4(6) . .
C29 C28 C30 113.6(6) . .
C28 C29 C33 123.0(4) . .
N11 C29 C28 120.0 . .
N11 C29 C33 116.9(4) . .
C25 N11 Fe1 125.6(3) . .
C29 N11 Fe1 113.3(3) . .
C29 N11 C25 120.0 . .
N15 C57 C58 121.8(10) . .
N9 C9 C10 123.0(6) . .
C66 C67 C68 119.7(9) . .
C66 C67 C72 124.7(8) . .
C68 C67 C72 115.6(9) . .
N14 C52 C51 122.0(9) . .
C65 C64 C63 115.9(10) . .
C66 C64 C65 121.1(9) . .
C66 C64 C63 123.1(9) . .
C47 C48 C49 117.1(9) . .
C50 C48 C49 117.4(9) . .
C50 C48 C47 125.5(9) . .
N4 C4 Mo1 177.5(5) . .
C67 C66 C64 117.9(7) . .
C67 C66 C71 119.9(11) . .
C64 C66 C71 122.1(10) . .
N3 C3 Mo1 177.9(5) . .
C42 C43 C44 118.8(7) . .
C42 C43 C54 122.1(9) . .
C44 C43 C54 119.0(9) . .
C36 N12 Fe1 126.3(4) . .
C36 N12 C33 118.1(6) . .
C33 N12 Fe1 114.6(5) . .
C34 C32 C33 119.6(8) . .
C34 C32 C31 123.7(9) . .
C31 C32 C33 116.7(10) . .
C32 C34 C35 119.0(8) . .
C32 C34 C39 119.8(9) . .
C35 C34 C39 121.3(10) . .
C10 C11 C22 121.1(7) . .
C10 C11 C12 117.8(6) . .
C12 C11 C22 121.1(7) . .
C65 N16 Fe2 113.3(5) . .
C68 N16 Fe2 126.6(5) . .
C68 N16 C65 119.3(6) . .
C20 N10 Fe1 128.0(4) . .
C20 N10 C17 118.5(5) . .
C17 N10 Fe1 113.1(4) . .
N1 C1 Mo1 178.2(5) . .
C19 C18 C16 118.5(7) . .
C19 C18 C23 122.6(8) . .
C16 C18 C23 119.0(8) . .
C45 N13 Fe2 115.6(4) . .
C41 N13 Fe2 125.6(4) . .
C41 N13 C45 118.4(6) . .
C36 C35 C34 119.2(10) . .
C36 C35 C40 118.6(9) . .
C34 C35 C40 122.2(8) . .
C20 C19 C24 118.4(9) . .
C18 C19 C20 119.3(7) . .
C18 C19 C24 122.3(8) . .
N16 C68 C67 122.3(8) . .
C18 C16 C17 118.1(7) . .
C18 C16 C15 124.5(7) . .
C15 C16 C17 117.4(7) . .
C62 C63 C64 121.9(10) . .
C63 C62 C60 124.2(10) . .
C57 C58 C69 116.1(11) . .
C59 C58 C69 125.4(10) . .
C59 C58 C57 118.6(11) . .
C61 C60 C62 115.8(11) . .
C59 C60 C61 115.9(11) . .
C59 C60 C62 127.7(10) . .
C13 C12 C11 119.5(6) . .
C13 C12 C14 117.0(7) . .
C11 C12 C14 123.5(7) . .
N8 C8 Mo1 178.7(7) . .
N6 C6 Mo1 177.7(7) . .
C45 C44 C46 116.1(9) . .
C45 C44 C43 117.9(7) . .
C43 C44 C46 125.9(8) . .
C29 C33 C32 121.2(7) . .
N12 C33 C29 118.2(6) . .
N12 C33 C32 120.6(8) . .
C15 C14 C12 122.4(7) . .
C14 C15 C16 122.0(7) . .
C48 C50 C55 119.3(10) . .
C51 C50 C48 119.9(9) . .
C51 C50 C55 120.8(10) . .
C30 C31 C32 121.2(10) . .
C58 C59 C60 122.0(10) . .
C58 C59 C70 119.4(11) . .
C60 C59 C70 118.6(11) . .
C31 C30 C28 124.4(9) . .
C52 C51 C56 113.3(10) . .
C50 C51 C52 120.0(9) . .
C50 C51 C56 126.6(9) . .

loop_
_geom_bond_atom_site_label_1
_geom_bond_atom_site_label_2
_geom_bond_distance
_geom_bond_site_symmetry_2
Mo1 C2 2.169(6) .
Mo1 C7 2.159(7) .
Mo1 C5 2.171(7) .
Mo1 C4 2.168(6) .
Mo1 C3 2.172(6) .
Mo1 C1 2.159(6) .
Mo1 C8 2.179(8) .
Mo1 C6 2.170(7) .
N5 C5 1.138(8) .
Fe1 N9 2.188(5) .
Fe1 N1 2.094(5) .
Fe1 N3 2.110(5) 4_665
Fe1 N11 2.202(3) .
Fe1 N12 2.192(5) .
Fe1 N10 2.274(5) .
C20 N10 1.337(8) .
C20 C19 1.390(10) .
N9 C13 1.363(7) .
N9 C9 1.335(7) .
Fe2 N2 2.084(5) .
Fe2 N4 2.100(5) 4_665
Fe2 N15 2.199(6) .
Fe2 N14 2.273(5) .
Fe2 N16 2.181(5) .
Fe2 N13 2.198(5) .
C2 N2 1.132(7) .
N1 C1 1.143(6) .
N8 C8 1.135(8) .
C69 C58 1.496(14) .
N6 C6 1.139(8) .
C38 C27 1.4508(10) .
C37 C26 1.486(7) .
N3 Fe1 2.110(5) 4_665
N3 C3 1.117(6) .
N4 Fe2 2.099(5) 4_665
N4 C4 1.129(6) .
N15 C61 1.321(10) .
N15 C57 1.333(11) .
N14 C49 1.341(9) .
N14 C52 1.323(9) .
C7 N7 1.149(8) .
C17 C13 1.440(8) .
C17 N10 1.344(7) .
C17 C16 1.438(8) .
C45 C49 1.436(10) .
C45 N13 1.371(8) .
C45 C44 1.404(10) .
C13 C12 1.387(8) .
C49 C48 1.421(9) .
C42 C53 1.465(11) .
C42 C41 1.388(9) .
C42 C43 1.348(11) .
C10 C9 1.402(8) .
C10 C11 1.381(9) .
C10 C21 1.470(9) .
C41 N13 1.321(8) .
C61 C65 1.422(12) .
C61 C60 1.430(12) .
C47 C46 1.336(14) .
C47 C48 1.398(13) .
C36 N12 1.338(8) .
C36 C35 1.378(10) .
C46 C44 1.443(12) .
C65 C64 1.391(10) .
C65 N16 1.379(9) .
C25 C26 1.3900 .
C25 N11 1.3900 .
C26 C27 1.3900 .
C27 C28 1.3900 .
C28 C29 1.3900 .
C28 C30 1.485(12) .
C29 N11 1.3900 .
C29 C33 1.398(9) .
C57 C58 1.401(12) .
C67 C66 1.372(13) .
C67 C68 1.401(9) .
C67 C72 1.543(14) .
C52 C51 1.408(11) .
C64 C66 1.377(14) .
C64 C63 1.459(14) .
C48 C50 1.394(13) .
C66 C71 1.558(11) .
C43 C44 1.431(12) .
C43 C54 1.527(10) .
N12 C33 1.351(8) .
C32 C34 1.359(13) .
C32 C33 1.430(10) .
C32 C31 1.421(12) .
C22 C11 1.510(9) .
C34 C35 1.381(13) .
C34 C39 1.516(11) .
C11 C12 1.413(9) .
N16 C68 1.313(8) .
C18 C19 1.373(12) .
C18 C16 1.425(10) .
C18 C23 1.524(10) .
C35 C40 1.483(11) .
C19 C24 1.479(11) .
C16 C15 1.430(10) .
C63 C62 1.276(15) .
C62 C60 1.465(15) .
C55 C50 1.566(12) .
C58 C59 1.346(15) .
C56 C51 1.572(14) .
C60 C59 1.368(15) .
C70 C59 1.573(14) .
C12 C14 1.462(10) .
C14 C15 1.335(11) .
C50 C51 1.324(14) .
C31 C30 1.323(14) .

loop_
_platon_squeeze_void_nr
_platon_squeeze_void_average_x
_platon_squeeze_void_average_y
_platon_squeeze_void_average_z
_platon_squeeze_void_volume
_platon_squeeze_void_count_electrons
_platon_squeeze_void_content
1 -0.056 0.176 0.072 13383 3247 ' '

loop_
_twin_individual_id
_twin_individual_mass_fraction_refined
1 0.9908(7)
2 0.0092(7)
